data_1573823
_journal_paper_doi 10.1039/D4OB02101K
_chemical_absolute_configuration ad
_chemical_formula_moiety 'C36 H36 N2'
_chemical_formula_sum 'C36 H36 N2'
_chemical_formula_weight 496.67
_space_group_crystal_system monoclinic
_space_group_IT_number 9
_space_group_name_Hall 'C -2yc'
_space_group_name_H-M_alt 'C 1 c 1'
_atom_sites_solution_hydrogens geom
_atom_sites_solution_primary direct
_audit_creation_date 2024-10-31
_audit_creation_method
;
Olex2 1.2
(compiled 2018.05.29 svn.r3508 for OlexSys, GUI svn.r5506)
;
_audit_update_record
;
2024-10-31 deposited with the CCDC.	2025-01-31 downloaded from the CCDC.
;
_cell_angle_alpha 90
_cell_angle_beta 98.543(4)
_cell_angle_gamma 90
_cell_formula_units_Z 4
_cell_length_a 26.6157(14)
_cell_length_b 9.4617(5)
_cell_length_c 11.3780(4)
_cell_measurement_reflns_used 3864
_cell_measurement_temperature 293(2)
_cell_measurement_theta_max 70.7470
_cell_measurement_theta_min 3.3583
_cell_volume 2833.5(2)
_computing_cell_refinement 'CrysAlisPro 1.171.42.102a (Rigaku OD, 2023)'
_computing_data_collection 'CrysAlisPro 1.171.42.102a (Rigaku OD, 2023)'
_computing_data_reduction 'CrysAlisPro 1.171.42.102a (Rigaku OD, 2023)'
_computing_molecular_graphics 'Olex2 (Dolomanov et al., 2009)'
_computing_publication_material 'Olex2 (Dolomanov et al., 2009)'
_computing_structure_refinement 'ShelXL (Sheldrick, 2015)'
_computing_structure_solution 'ShelXS (Sheldrick, 2008)'
_diffrn_ambient_temperature 293(2)
_diffrn_detector 'CCD plate'
_diffrn_detector_area_resol_mean 16.2312
_diffrn_detector_type Eos
_diffrn_measured_fraction_theta_full 1.000
_diffrn_measured_fraction_theta_max 0.993
_diffrn_measurement_details
;
List of Runs (angles in degrees, time in seconds):

  # Type    Start    End  Width  t~exp~   \w     \q     \k     \f   Frames
#--------------------------------------------------------------------------
  1  \w   -102.00 -15.00   1.00    2.00    --  -33.50 -57.00 120.00   87
  2  \w    -61.00  23.00   1.00    2.00    --  -33.50  77.00 -90.00   84
  3  \w   -107.00 -65.00   1.00    2.00    --  -33.50 178.00  60.00   42
  4  \w     76.00 103.00   1.00    2.00    --   36.47  57.00 -90.00   27
  5  \w    -25.00  68.00   1.00    2.00    --   36.47 -19.00 -90.00   93
  6  \w     46.00 129.00   1.00    7.50    --  108.00 -30.00 -90.00   83
  7  \w    114.00 176.00   1.00    7.50    --  108.00 111.00-120.00   62
  8  \w     88.00 168.00   1.00    7.50    --  108.00  61.00 -90.00   80
  9  \w    140.00 175.00   1.00    7.50    --  108.00 111.00  30.00   35
 10  \w    126.00 152.00   1.00    7.50    --  108.00 111.00 150.00   26
 11  \w     41.00  93.00   1.00    7.50    --  108.00 -94.00  60.00   52
 12  \w     41.00  82.00   1.00    7.50    --  108.00 -94.00-180.00   41
 13  \w    116.00 142.00   1.00    7.50    --  108.00  76.00-123.00   26
 14  \w    106.00 136.00   1.00    7.50    --  108.00 111.00 -60.00   30
 15  \w     61.00 124.00   1.00    7.50    --  108.00 -45.00 120.00   63
 16  \w     68.00 104.00   1.00    7.50    --  108.00-111.00 -30.00   36
 17  \w    -29.00  21.00   1.00    2.50    --  -33.50  37.00  90.00   50
 18  \w     44.00  76.00   1.00    2.50    --   36.47-131.00  46.00   32
 19  \w     69.00  97.00   1.00    2.50    --   36.47-138.00-128.00   28
 20  \w    -16.00  14.00   1.00    2.50    --   36.47 -77.00-150.00   30
 21  \w     70.00 103.00   1.00    2.50    --   36.47  37.00-120.00   33
 22  \w     51.00  76.00   1.00    2.50    --   36.47 -99.00  30.00   25
 23  \w     11.00  37.00   1.00    2.50    --   36.47 -99.00  30.00   26
 24  \w     70.00  96.00   1.00    2.50    --   36.47 178.00-180.00   26
 25  \w    105.00 130.00   1.00    7.50    --  108.00 111.00 -30.00   25
 26  \w     67.00  93.00   1.00    7.50    --  108.00 -45.00-150.00   26
 27  \w     75.00 109.00   1.00    7.50    --  108.00-111.00-180.00   34
 28  \w     65.00  97.00   1.00    7.50    --  108.00 -94.00  90.00   32
 29  \w    103.00 177.00   1.00    7.50    --  108.00  77.00-150.00   74
 30  \w     81.00 107.00   1.00    7.50    --  108.00-111.00 -90.00   26
 31  \w    127.00 158.00   1.00    7.50    --  108.00  77.00  30.00   31
 32  \w     44.00  70.00   1.00    7.50    --  108.00-111.00-180.00   26
 33  \w    102.00 153.00   1.00    7.50    --  108.00  77.00 120.00   51
 34  \w     56.00 102.00   1.00    7.50    --  108.00-111.00  30.00   46
 35  \w     43.00  95.00   1.00    7.50    --  108.00 -61.00-180.00   52
 36  \w     92.00 145.00   1.00    7.50    --  108.00  30.00-180.00   53
 37  \w    105.00 162.00   1.00    7.50    --  108.00 111.00  90.00   57
 38  \w     69.00  94.00   1.00    2.50    --   36.47-131.00  46.00   25
 39  \w    102.00 128.00   1.00    7.50    --  108.00  77.00  30.00   26
 40  \w     88.00 127.00   1.00    7.50    --  108.00  45.00  90.00   39
 41  \w     74.00 115.00   1.00    7.50    --  108.00 -76.00 109.00   41
 42  \w     96.00 144.00   1.00    7.50    --  108.00  30.00-150.00   48
;
_diffrn_measurement_device 'four-circle diffractometer'
_diffrn_measurement_device_type 'Xcalibur, Eos, Gemini'
_diffrn_measurement_method '\w scans'
_diffrn_orient_matrix_type 'CrysAlisPro convention (1999,Acta A55,543-557)'
_diffrn_orient_matrix_UB_11 0.0082062000
_diffrn_orient_matrix_UB_12 0.1348287000
_diffrn_orient_matrix_UB_13 0.0764852000
_diffrn_orient_matrix_UB_21 0.0579463000
_diffrn_orient_matrix_UB_22 -0.0182781000
_diffrn_orient_matrix_UB_23 0.0087974000
_diffrn_orient_matrix_UB_31 -0.0004916000
_diffrn_orient_matrix_UB_32 0.0895754000
_diffrn_orient_matrix_UB_33 -0.1131793000
_diffrn_radiation_monochromator graphite
_diffrn_radiation_probe x-ray
_diffrn_radiation_type CuK\a
_diffrn_radiation_wavelength 1.54184
_diffrn_reflns_av_R_equivalents 0.0404
_diffrn_reflns_av_unetI/netI 0.0441
_diffrn_reflns_Laue_measured_fraction_full 1.000
_diffrn_reflns_Laue_measured_fraction_max 0.993
_diffrn_reflns_limit_h_max 32
_diffrn_reflns_limit_h_min -32
_diffrn_reflns_limit_k_max 11
_diffrn_reflns_limit_k_min -10
_diffrn_reflns_limit_l_max 12
_diffrn_reflns_limit_l_min -13
_diffrn_reflns_number 11618
_diffrn_reflns_point_group_measured_fraction_full 0.869
_diffrn_reflns_point_group_measured_fraction_max 0.855
_diffrn_reflns_theta_full 67.684
_diffrn_reflns_theta_max 71.033
_diffrn_reflns_theta_min 3.358
_diffrn_source 'fine-focus sealed X-ray tube'
_diffrn_source_type 'Enhance (Cu) X-ray Source'
_exptl_absorpt_coefficient_mu 0.509
_exptl_absorpt_correction_T_max 1.00000
_exptl_absorpt_correction_T_min 0.90699
_exptl_absorpt_correction_type multi-scan
_exptl_absorpt_process_details
;
CrysAlisPro 1.171.42.102a (Rigaku Oxford Diffraction, 2023)
Empirical absorption correction using spherical harmonics,
implemented in SCALE3 ABSPACK scaling algorithm.
;
_exptl_crystal_colour colourless
_exptl_crystal_colour_primary colourless
_exptl_crystal_density_diffrn 1.164
_exptl_crystal_description block
_exptl_crystal_F_000 1064
_exptl_crystal_size_max 0.17
_exptl_crystal_size_mid 0.11
_exptl_crystal_size_min 0.09
_refine_diff_density_max 0.151
_refine_diff_density_min -0.153
_refine_diff_density_rms 0.040
_refine_ls_abs_structure_details
;
 Flack x determined using 1300 quotients [(I+)-(I-)]/[(I+)+(I-)]
 (Parsons, Flack and Wagner, Acta Cryst. B69 (2013) 249-259).
;
_refine_ls_abs_structure_Flack 0.1(10)
_refine_ls_extinction_coef 0.00116(17)
_refine_ls_extinction_expression Fc^*^=kFc[1+0.001xFc^2^\l^3^/sin(2\q)]^-1/4^
_refine_ls_extinction_method 'SHELXL-2014/7 (Sheldrick 2014'
_refine_ls_goodness_of_fit_ref 1.050
_refine_ls_hydrogen_treatment constr
_refine_ls_matrix_type full
_refine_ls_number_parameters 346
_refine_ls_number_reflns 4681
_refine_ls_number_restraints 2
_refine_ls_restrained_S_all 1.050
_refine_ls_R_factor_all 0.0565
_refine_ls_R_factor_gt 0.0478
_refine_ls_shift/su_max 0.001
_refine_ls_shift/su_mean 0.000
_refine_ls_structure_factor_coef Fsqd
_refine_ls_weighting_details 'w=1/[\s^2^(Fo^2^)+(0.0727P)^2^+0.0781P] where P=(Fo^2^+2Fc^2^)/3'
_refine_ls_weighting_scheme calc
_refine_ls_wR_factor_gt 0.1274
_refine_ls_wR_factor_ref 0.1393
_reflns_Friedel_coverage 0.719
_reflns_Friedel_fraction_full 0.737
_reflns_Friedel_fraction_max 0.716
_reflns_number_gt 3993
_reflns_number_total 4681
_reflns_threshold_expression 'I > 2\s(I)'
_cod_data_source_file d4ob02101k2.cif
_cod_data_source_block ta4502a
_cod_database_code 1573823
_shelx_shelxl_version_number 2014/7
_chemical_oxdiff_formula C12H22N1
_shelx_space_group_comment
;
The symmetry employed for this shelxl refinement is uniquely defined
by the following loop, which should always be used as a source of
symmetry information in preference to the above space-group names.
They are only intended as comments.
;
_shelx_estimated_absorpt_t_max 0.956
_shelx_estimated_absorpt_t_min 0.918
_reflns_odcompleteness_completeness 100.00
_reflns_odcompleteness_iscentric 1
_reflns_odcompleteness_theta 66.97
_olex2_refinement_description
;
1. Fixed Uiso
 At 1.2 times of:
  All C(H) groups, All C(H,H) groups
 At 1.5 times of:
  All C(H,H,H) groups
2.a Secondary CH2 refined with riding coordinates:
 C1(H1A,H1B), C4(H4A,H4B), C11(H11A,H11B), C19(H19A,H19B), C22(H22A,H22B),
 C29(H29A,H29B)
2.b Aromatic/amide H refined with riding coordinates:
 C6(H6), C7(H7), C9(H9), C10(H10), C13(H13), C14(H14), C15(H15), C16(H16),
 C17(H17), C24(H24), C25(H25), C27(H27), C28(H28), C31(H31), C32(H32), C33(H33),
  C34(H34), C35(H35)
2.c Idealised Me refined as rotating group:
 C18(H18A,H18B,H18C), C36(H36A,H36B,H36C)
;
_olex2_submission_special_instructions 'No special instructions were received'
_oxdiff_exptl_absorpt_empirical_details
;
Empirical correction (ABSPACK) includes:
- Absorption correction using spherical harmonics
- Frame scaling
;
_oxdiff_exptl_absorpt_empirical_full_max 1.104
_oxdiff_exptl_absorpt_empirical_full_min 0.911

loop_
_space_group_symop_operation_xyz
'x, y, z'
'x, -y, z+1/2'
'x+1/2, y+1/2, z'
'x+1/2, -y+1/2, z+1/2'

loop_
_atom_site_label
_atom_site_type_symbol
_atom_site_fract_x
_atom_site_fract_y
_atom_site_fract_z
_atom_site_U_iso_or_equiv
_atom_site_adp_type
_atom_site_occupancy
_atom_site_site_symmetry_order
_atom_site_calc_flag
_atom_site_refinement_flags_posn
_atom_site_refinement_flags_adp
_atom_site_refinement_flags_occupancy
_atom_site_disorder_assembly
_atom_site_disorder_group
N1 N 0.79109(12) 0.3882(3) 0.7842(3) 0.0514(7) Uani 1 1 d . . . . .
N2 N 0.59741(11) 0.4100(3) 0.4420(3) 0.0480(6) Uani 1 1 d . . . . .
C1 C 0.76033(15) 0.4451(4) 0.6775(3) 0.0511(8) Uani 1 1 d . . . . .
H1A H 0.7773 0.4332 0.6084 0.061 Uiso 1 1 calc R . . . .
H1B H 0.7532 0.5446 0.6871 0.061 Uiso 1 1 calc R . . . .
C2 C 0.71232(14) 0.3581(4) 0.6667(3) 0.0474(7) Uani 1 1 d . . . . .
C3 C 0.70902(13) 0.2921(4) 0.7700(3) 0.0449(7) Uani 1 1 d . . . . .
C4 C 0.75552(14) 0.3306(4) 0.8576(3) 0.0524(8) Uani 1 1 d . . . . .
H4A H 0.7472 0.4005 0.9140 0.063 Uiso 1 1 calc R . . . .
H4B H 0.7696 0.2479 0.9007 0.063 Uiso 1 1 calc R . . . .
C5 C 0.66900(13) 0.2038(4) 0.8054(3) 0.0452(7) Uani 1 1 d . . . . .
C6 C 0.67000(14) 0.1632(4) 0.9243(3) 0.0547(9) Uani 1 1 d . . . . .
H6 H 0.6971 0.1913 0.9806 0.066 Uiso 1 1 calc R . . . .
C7 C 0.63192(16) 0.0828(4) 0.9597(3) 0.0594(9) Uani 1 1 d . . . . .
H7 H 0.6340 0.0583 1.0394 0.071 Uiso 1 1 calc R . . . .
C8 C 0.59072(15) 0.0373(4) 0.8809(3) 0.0531(8) Uani 1 1 d . . . . .
C9 C 0.58942(15) 0.0753(4) 0.7628(3) 0.0575(9) Uani 1 1 d . . . . .
H9 H 0.5621 0.0462 0.7074 0.069 Uiso 1 1 calc R . . . .
C10 C 0.62768(15) 0.1553(4) 0.7251(3) 0.0531(8) Uani 1 1 d . . . . .
H10 H 0.6258 0.1771 0.6449 0.064 Uiso 1 1 calc R . . . .
C11 C 0.82683(16) 0.4882(5) 0.8478(4) 0.0646(10) Uani 1 1 d . . . . .
H11A H 0.8424 0.4447 0.9215 0.078 Uiso 1 1 calc R . . . .
H11B H 0.8081 0.5703 0.8683 0.078 Uiso 1 1 calc R . . . .
C12 C 0.86828(15) 0.5372(4) 0.7810(3) 0.0565(9) Uani 1 1 d . . . . .
C13 C 0.89373(17) 0.6610(5) 0.8156(4) 0.0685(10) Uani 1 1 d . . . . .
H13 H 0.8845 0.7129 0.8784 0.082 Uiso 1 1 calc R . . . .
C14 C 0.93282(19) 0.7089(5) 0.7578(5) 0.0830(13) Uani 1 1 d . . . . .
H14 H 0.9501 0.7915 0.7831 0.100 Uiso 1 1 calc R . . . .
C15 C 0.94612(18) 0.6348(6) 0.6635(5) 0.0798(13) Uani 1 1 d . . . . .
H15 H 0.9720 0.6677 0.6241 0.096 Uiso 1 1 calc R . . . .
C16 C 0.92111(16) 0.5118(5) 0.6275(4) 0.0724(11) Uani 1 1 d . . . . .
H16 H 0.9298 0.4620 0.5630 0.087 Uiso 1 1 calc R . . . .
C17 C 0.88283(16) 0.4616(5) 0.6873(4) 0.0641(10) Uani 1 1 d . . . . .
H17 H 0.8668 0.3765 0.6642 0.077 Uiso 1 1 calc R . . . .
C18 C 0.54830(18) -0.0466(5) 0.9196(4) 0.0652(10) Uani 1 1 d . . . . .
H18A H 0.5571 -0.1451 0.9224 0.098 Uiso 1 1 calc GR . . . .
H18B H 0.5178 -0.0327 0.8640 0.098 Uiso 1 1 calc GR . . . .
H18C H 0.5428 -0.0159 0.9970 0.098 Uiso 1 1 calc GR . . . .
C19 C 0.62862(14) 0.4524(4) 0.5526(3) 0.0514(8) Uani 1 1 d . . . . .
H19A H 0.6114 0.4336 0.6203 0.062 Uiso 1 1 calc R . . . .
H19B H 0.6371 0.5520 0.5515 0.062 Uiso 1 1 calc R . . . .
C20 C 0.67537(13) 0.3622(4) 0.5563(3) 0.0440(7) Uani 1 1 d . . . . .
C21 C 0.67787(13) 0.3092(4) 0.4487(3) 0.0439(7) Uani 1 1 d . . . . .
C22 C 0.63237(14) 0.3591(4) 0.3634(3) 0.0505(8) Uani 1 1 d . . . . .
H22A H 0.6416 0.4344 0.3130 0.061 Uiso 1 1 calc R . . . .
H22B H 0.6174 0.2821 0.3138 0.061 Uiso 1 1 calc R . . . .
C23 C 0.71719(13) 0.2207(4) 0.4080(3) 0.0453(7) Uani 1 1 d . . . . .
C24 C 0.75763(15) 0.1633(4) 0.4858(3) 0.0543(8) Uani 1 1 d . . . . .
H24 H 0.7594 0.1781 0.5671 0.065 Uiso 1 1 calc R . . . .
C25 C 0.79507(15) 0.0850(5) 0.4439(3) 0.0585(9) Uani 1 1 d . . . . .
H25 H 0.8217 0.0492 0.4978 0.070 Uiso 1 1 calc R . . . .
C26 C 0.79399(15) 0.0583(4) 0.3241(3) 0.0529(8) Uani 1 1 d . . . . .
C27 C 0.75349(16) 0.1117(5) 0.2470(3) 0.0592(9) Uani 1 1 d . . . . .
H27 H 0.7514 0.0942 0.1659 0.071 Uiso 1 1 calc R . . . .
C28 C 0.71570(15) 0.1910(4) 0.2880(3) 0.0570(9) Uani 1 1 d . . . . .
H28 H 0.6888 0.2250 0.2339 0.068 Uiso 1 1 calc R . . . .
C29 C 0.56204(14) 0.5183(4) 0.3887(3) 0.0574(9) Uani 1 1 d . . . . .
H29A H 0.5449 0.4852 0.3125 0.069 Uiso 1 1 calc R . . . .
H29B H 0.5807 0.6034 0.3752 0.069 Uiso 1 1 calc R . . . .
C30 C 0.52347(14) 0.5515(4) 0.4683(3) 0.0554(9) Uani 1 1 d . . . . .
C31 C 0.52783(17) 0.6702(5) 0.5403(4) 0.0669(10) Uani 1 1 d . . . . .
H31 H 0.5549 0.7319 0.5379 0.080 Uiso 1 1 calc R . . . .
C32 C 0.4929(2) 0.6992(6) 0.6156(5) 0.0824(13) Uani 1 1 d . . . . .
H32 H 0.4968 0.7792 0.6635 0.099 Uiso 1 1 calc R . . . .
C33 C 0.4532(2) 0.6124(6) 0.6200(5) 0.0846(14) Uani 1 1 d . . . . .
H33 H 0.4298 0.6325 0.6707 0.101 Uiso 1 1 calc R . . . .
C34 C 0.44733(18) 0.4936(6) 0.5494(5) 0.0842(14) Uani 1 1 d . . . . .
H34 H 0.4197 0.4341 0.5518 0.101 Uiso 1 1 calc R . . . .
C35 C 0.48267(16) 0.4625(5) 0.4746(4) 0.0698(11) Uani 1 1 d . . . . .
H35 H 0.4789 0.3811 0.4283 0.084 Uiso 1 1 calc R . . . .
C36 C 0.83542(18) -0.0257(5) 0.2795(4) 0.0685(11) Uani 1 1 d . . . . .
H36A H 0.8217 -0.1132 0.2461 0.103 Uiso 1 1 calc GR . . . .
H36B H 0.8620 -0.0449 0.3443 0.103 Uiso 1 1 calc GR . . . .
H36C H 0.8490 0.0276 0.2196 0.103 Uiso 1 1 calc GR . . . .

loop_
_atom_site_aniso_label
_atom_site_aniso_U_11
_atom_site_aniso_U_22
_atom_site_aniso_U_33
_atom_site_aniso_U_23
_atom_site_aniso_U_13
_atom_site_aniso_U_12
N1 0.0505(15) 0.0609(16) 0.0402(14) -0.0023(12) -0.0015(12) -0.0030(13)
N2 0.0429(14) 0.0581(16) 0.0418(14) 0.0027(12) 0.0027(11) 0.0038(13)
C1 0.0521(18) 0.0547(18) 0.0443(17) 0.0026(13) 0.0000(14) -0.0022(15)
C2 0.0467(17) 0.0530(17) 0.0410(17) -0.0025(13) 0.0014(13) 0.0032(14)
C3 0.0471(17) 0.0513(16) 0.0354(15) -0.0037(13) 0.0030(13) 0.0084(14)
C4 0.0518(19) 0.066(2) 0.0376(16) -0.0025(14) 0.0001(14) 0.0012(16)
C5 0.0491(17) 0.0498(16) 0.0366(15) -0.0004(12) 0.0062(13) 0.0083(14)
C6 0.054(2) 0.070(2) 0.0385(17) 0.0046(15) 0.0006(14) 0.0041(16)
C7 0.066(2) 0.069(2) 0.0427(18) 0.0116(15) 0.0071(17) 0.0048(18)
C8 0.059(2) 0.0517(18) 0.0504(19) 0.0007(14) 0.0135(16) 0.0059(15)
C9 0.061(2) 0.067(2) 0.0433(18) -0.0044(15) 0.0021(15) -0.0057(17)
C10 0.061(2) 0.065(2) 0.0330(16) -0.0032(13) 0.0069(15) -0.0052(17)
C11 0.062(2) 0.079(3) 0.051(2) -0.0137(18) 0.0027(17) -0.0109(19)
C12 0.0492(18) 0.058(2) 0.057(2) -0.0015(15) -0.0083(15) 0.0016(15)
C13 0.069(2) 0.065(2) 0.068(2) -0.0052(18) -0.0010(19) -0.0037(19)
C14 0.078(3) 0.074(3) 0.092(3) 0.004(2) -0.006(2) -0.017(2)
C15 0.060(2) 0.084(3) 0.093(3) 0.015(3) 0.005(2) -0.003(2)
C16 0.057(2) 0.085(3) 0.074(3) -0.002(2) 0.006(2) 0.010(2)
C17 0.054(2) 0.065(2) 0.071(3) -0.0094(18) 0.0008(18) -0.0002(16)
C18 0.070(2) 0.072(2) 0.056(2) 0.0049(18) 0.0170(19) -0.006(2)
C19 0.054(2) 0.0591(19) 0.0401(16) -0.0003(14) 0.0021(14) 0.0056(15)
C20 0.0452(16) 0.0508(16) 0.0356(15) 0.0036(12) 0.0044(12) 0.0002(13)
C21 0.0428(15) 0.0516(17) 0.0372(16) 0.0052(12) 0.0052(13) -0.0009(13)
C22 0.0507(18) 0.064(2) 0.0346(16) 0.0029(13) 0.0000(13) 0.0014(16)
C23 0.0457(16) 0.0531(18) 0.0368(15) 0.0022(13) 0.0052(13) -0.0021(14)
C24 0.056(2) 0.071(2) 0.0363(17) -0.0008(14) 0.0075(15) 0.0112(17)
C25 0.053(2) 0.076(2) 0.0451(19) -0.0005(17) 0.0040(16) 0.0133(18)
C26 0.0535(19) 0.059(2) 0.0483(18) -0.0075(15) 0.0147(15) -0.0005(15)
C27 0.065(2) 0.075(2) 0.0379(17) -0.0089(16) 0.0091(16) 0.0053(19)
C28 0.058(2) 0.070(2) 0.0412(17) -0.0008(15) 0.0005(15) 0.0081(17)
C29 0.0506(19) 0.069(2) 0.0495(18) 0.0125(16) -0.0012(15) 0.0046(17)
C30 0.0441(17) 0.063(2) 0.056(2) 0.0141(16) -0.0004(15) 0.0107(15)
C31 0.060(2) 0.064(2) 0.077(3) 0.0041(18) 0.0091(18) 0.0041(18)
C32 0.085(3) 0.080(3) 0.083(3) -0.006(2) 0.014(2) 0.022(3)
C33 0.070(3) 0.101(4) 0.087(3) 0.015(3) 0.024(2) 0.025(3)
C34 0.057(2) 0.099(4) 0.098(4) 0.028(3) 0.015(2) 0.002(2)
C35 0.056(2) 0.069(2) 0.083(3) 0.007(2) 0.005(2) -0.0004(18)
C36 0.063(2) 0.085(3) 0.059(2) -0.015(2) 0.0141(18) 0.010(2)

loop_
_atom_type_symbol
_atom_type_description
_atom_type_scat_dispersion_real
_atom_type_scat_dispersion_imag
_atom_type_scat_source
C C 0.0181 0.0091 'International Tables Vol C Tables 4.2.6.8 and 6.1.1.4'
H H 0.0000 0.0000 'International Tables Vol C Tables 4.2.6.8 and 6.1.1.4'
N N 0.0311 0.0180 'International Tables Vol C Tables 4.2.6.8 and 6.1.1.4'

loop_
_geom_angle_atom_site_label_1
_geom_angle_atom_site_label_2
_geom_angle_atom_site_label_3
_geom_angle
_geom_angle_site_symmetry_1
_geom_angle_site_symmetry_3
_geom_angle_publ_flag
C4 N1 C1 106.4(3) . . ?
C11 N1 C1 114.7(3) . . ?
C11 N1 C4 112.9(3) . . ?
C19 N2 C22 106.6(3) . . ?
C19 N2 C29 114.5(3) . . ?
C29 N2 C22 114.0(3) . . ?
N1 C1 H1A 111.1 . . ?
N1 C1 H1B 111.1 . . ?
N1 C1 C2 103.3(3) . . ?
H1A C1 H1B 109.1 . . ?
C2 C1 H1A 111.1 . . ?
C2 C1 H1B 111.1 . . ?
C3 C2 C1 110.3(3) . . ?
C3 C2 C20 129.3(3) . . ?
C20 C2 C1 120.3(3) . . ?
C2 C3 C4 108.1(3) . . ?
C2 C3 C5 130.8(3) . . ?
C5 C3 C4 121.1(3) . . ?
N1 C4 C3 104.5(3) . . ?
N1 C4 H4A 110.9 . . ?
N1 C4 H4B 110.9 . . ?
C3 C4 H4A 110.9 . . ?
C3 C4 H4B 110.9 . . ?
H4A C4 H4B 108.9 . . ?
C6 C5 C3 120.9(3) . . ?
C10 C5 C3 123.0(3) . . ?
C10 C5 C6 116.1(3) . . ?
C5 C6 H6 119.2 . . ?
C7 C6 C5 121.6(3) . . ?
C7 C6 H6 119.2 . . ?
C6 C7 H7 118.9 . . ?
C6 C7 C8 122.2(3) . . ?
C8 C7 H7 118.9 . . ?
C7 C8 C9 116.9(4) . . ?
C7 C8 C18 122.4(3) . . ?
C9 C8 C18 120.7(4) . . ?
C8 C9 H9 119.1 . . ?
C8 C9 C10 121.8(3) . . ?
C10 C9 H9 119.1 . . ?
C5 C10 H10 119.4 . . ?
C9 C10 C5 121.3(3) . . ?
C9 C10 H10 119.4 . . ?
N1 C11 H11A 108.5 . . ?
N1 C11 H11B 108.5 . . ?
N1 C11 C12 115.0(3) . . ?
H11A C11 H11B 107.5 . . ?
C12 C11 H11A 108.5 . . ?
C12 C11 H11B 108.5 . . ?
C13 C12 C11 118.9(4) . . ?
C13 C12 C17 118.4(4) . . ?
C17 C12 C11 122.7(4) . . ?
C12 C13 H13 119.6 . . ?
C12 C13 C14 120.9(4) . . ?
C14 C13 H13 119.6 . . ?
C13 C14 H14 119.9 . . ?
C15 C14 C13 120.2(4) . . ?
C15 C14 H14 119.9 . . ?
C14 C15 H15 120.1 . . ?
C14 C15 C16 119.8(5) . . ?
C16 C15 H15 120.1 . . ?
C15 C16 H16 119.9 . . ?
C15 C16 C17 120.1(5) . . ?
C17 C16 H16 119.9 . . ?
C12 C17 C16 120.6(4) . . ?
C12 C17 H17 119.7 . . ?
C16 C17 H17 119.7 . . ?
C8 C18 H18A 109.5 . . ?
C8 C18 H18B 109.5 . . ?
C8 C18 H18C 109.5 . . ?
H18A C18 H18B 109.5 . . ?
H18A C18 H18C 109.5 . . ?
H18B C18 H18C 109.5 . . ?
N2 C19 H19A 111.1 . . ?
N2 C19 H19B 111.1 . . ?
N2 C19 C20 103.4(3) . . ?
H19A C19 H19B 109.0 . . ?
C20 C19 H19A 111.1 . . ?
C20 C19 H19B 111.1 . . ?
C2 C20 C19 118.9(3) . . ?
C21 C20 C2 130.8(3) . . ?
C21 C20 C19 109.9(3) . . ?
C20 C21 C22 109.1(3) . . ?
C20 C21 C23 129.7(3) . . ?
C23 C21 C22 121.1(3) . . ?
N2 C22 C21 103.4(3) . . ?
N2 C22 H22A 111.1 . . ?
N2 C22 H22B 111.1 . . ?
C21 C22 H22A 111.1 . . ?
C21 C22 H22B 111.1 . . ?
H22A C22 H22B 109.0 . . ?
C24 C23 C21 122.6(3) . . ?
C28 C23 C21 120.6(3) . . ?
C28 C23 C24 116.8(3) . . ?
C23 C24 H24 119.4 . . ?
C25 C24 C23 121.1(3) . . ?
C25 C24 H24 119.4 . . ?
C24 C25 H25 119.1 . . ?
C24 C25 C26 121.8(4) . . ?
C26 C25 H25 119.1 . . ?
C25 C26 C36 121.3(4) . . ?
C27 C26 C25 117.4(4) . . ?
C27 C26 C36 121.3(4) . . ?
C26 C27 H27 119.4 . . ?
C26 C27 C28 121.3(3) . . ?
C28 C27 H27 119.4 . . ?
C23 C28 C27 121.6(3) . . ?
C23 C28 H28 119.2 . . ?
C27 C28 H28 119.2 . . ?
N2 C29 H29A 109.5 . . ?
N2 C29 H29B 109.5 . . ?
N2 C29 C30 110.7(3) . . ?
H29A C29 H29B 108.1 . . ?
C30 C29 H29A 109.5 . . ?
C30 C29 H29B 109.5 . . ?
C31 C30 C29 121.5(4) . . ?
C35 C30 C29 121.1(4) . . ?
C35 C30 C31 117.4(4) . . ?
C30 C31 H31 119.3 . . ?
C32 C31 C30 121.5(4) . . ?
C32 C31 H31 119.3 . . ?
C31 C32 H32 119.8 . . ?
C33 C32 C31 120.4(5) . . ?
C33 C32 H32 119.8 . . ?
C32 C33 H33 120.0 . . ?
C32 C33 C34 119.9(5) . . ?
C34 C33 H33 120.0 . . ?
C33 C34 H34 120.0 . . ?
C33 C34 C35 120.1(5) . . ?
C35 C34 H34 120.0 . . ?
C30 C35 C34 120.7(5) . . ?
C30 C35 H35 119.7 . . ?
C34 C35 H35 119.7 . . ?
C26 C36 H36A 109.5 . . ?
C26 C36 H36B 109.5 . . ?
C26 C36 H36C 109.5 . . ?
H36A C36 H36B 109.5 . . ?
H36A C36 H36C 109.5 . . ?
H36B C36 H36C 109.5 . . ?

loop_
_geom_bond_atom_site_label_1
_geom_bond_atom_site_label_2
_geom_bond_distance
_geom_bond_site_symmetry_2
_geom_bond_publ_flag
N1 C1 1.461(4) . ?
N1 C4 1.458(5) . ?
N1 C11 1.456(5) . ?
N2 C19 1.457(4) . ?
N2 C22 1.465(5) . ?
N2 C29 1.461(4) . ?
C1 H1A 0.9700 . ?
C1 H1B 0.9700 . ?
C1 C2 1.510(5) . ?
C2 C3 1.345(5) . ?
C2 C20 1.476(4) . ?
C3 C4 1.514(5) . ?
C3 C5 1.456(5) . ?
C4 H4A 0.9700 . ?
C4 H4B 0.9700 . ?
C5 C6 1.404(5) . ?
C5 C10 1.399(5) . ?
C6 H6 0.9300 . ?
C6 C7 1.374(6) . ?
C7 H7 0.9300 . ?
C7 C8 1.378(6) . ?
C8 C9 1.385(5) . ?
C8 C18 1.499(6) . ?
C9 H9 0.9300 . ?
C9 C10 1.388(6) . ?
C10 H10 0.9300 . ?
C11 H11A 0.9700 . ?
C11 H11B 0.9700 . ?
C11 C12 1.503(6) . ?
C12 C13 1.381(6) . ?
C12 C17 1.386(6) . ?
C13 H13 0.9300 . ?
C13 C14 1.387(6) . ?
C14 H14 0.9300 . ?
C14 C15 1.371(8) . ?
C15 H15 0.9300 . ?
C15 C16 1.372(7) . ?
C16 H16 0.9300 . ?
C16 C17 1.390(6) . ?
C17 H17 0.9300 . ?
C18 H18A 0.9600 . ?
C18 H18B 0.9600 . ?
C18 H18C 0.9600 . ?
C19 H19A 0.9700 . ?
C19 H19B 0.9700 . ?
C19 C20 1.504(5) . ?
C20 C21 1.334(5) . ?
C21 C22 1.511(4) . ?
C21 C23 1.468(5) . ?
C22 H22A 0.9700 . ?
C22 H22B 0.9700 . ?
C23 C24 1.398(5) . ?
C23 C28 1.388(5) . ?
C24 H24 0.9300 . ?
C24 C25 1.382(5) . ?
C25 H25 0.9300 . ?
C25 C26 1.383(5) . ?
C26 C27 1.381(6) . ?
C26 C36 1.507(5) . ?
C27 H27 0.9300 . ?
C27 C28 1.390(5) . ?
C28 H28 0.9300 . ?
C29 H29A 0.9700 . ?
C29 H29B 0.9700 . ?
C29 C30 1.500(6) . ?
C30 C31 1.385(6) . ?
C30 C35 1.384(6) . ?
C31 H31 0.9300 . ?
C31 C32 1.383(6) . ?
C32 H32 0.9300 . ?
C32 C33 1.344(8) . ?
C33 H33 0.9300 . ?
C33 C34 1.377(8) . ?
C34 H34 0.9300 . ?
C34 C35 1.391(7) . ?
C35 H35 0.9300 . ?
C36 H36A 0.9600 . ?
C36 H36B 0.9600 . ?
C36 H36C 0.9600 . ?

loop_
_geom_torsion_atom_site_label_1
_geom_torsion_atom_site_label_2
_geom_torsion_atom_site_label_3
_geom_torsion_atom_site_label_4
_geom_torsion
_geom_torsion_site_symmetry_1
_geom_torsion_site_symmetry_2
_geom_torsion_site_symmetry_3
_geom_torsion_site_symmetry_4
_geom_torsion_publ_flag
N1 C1 C2 C3 16.7(4) . . . . ?
N1 C1 C2 C20 -167.3(3) . . . . ?
N1 C11 C12 C13 159.9(4) . . . . ?
N1 C11 C12 C17 -21.4(6) . . . . ?
N2 C19 C20 C2 -169.6(3) . . . . ?
N2 C19 C20 C21 16.9(4) . . . . ?
N2 C29 C30 C31 100.6(4) . . . . ?
N2 C29 C30 C35 -77.9(4) . . . . ?
C1 N1 C4 C3 26.6(4) . . . . ?
C1 N1 C11 C12 -65.0(5) . . . . ?
C1 C2 C3 C4 -0.3(4) . . . . ?
C1 C2 C3 C5 176.2(3) . . . . ?
C1 C2 C20 C19 -100.4(3) . . . . ?
C1 C2 C20 C21 71.6(6) . . . . ?
C2 C3 C4 N1 -16.3(4) . . . . ?
C2 C3 C5 C6 -170.0(4) . . . . ?
C2 C3 C5 C10 9.7(6) . . . . ?
C2 C20 C21 C22 -172.9(4) . . . . ?
C2 C20 C21 C23 4.8(7) . . . . ?
C3 C2 C20 C19 74.7(5) . . . . ?
C3 C2 C20 C21 -113.3(4) . . . . ?
C3 C5 C6 C7 178.4(3) . . . . ?
C3 C5 C10 C9 -177.9(4) . . . . ?
C4 N1 C1 C2 -26.5(4) . . . . ?
C4 N1 C11 C12 172.9(3) . . . . ?
C4 C3 C5 C6 6.1(5) . . . . ?
C4 C3 C5 C10 -174.2(3) . . . . ?
C5 C3 C4 N1 166.8(3) . . . . ?
C5 C6 C7 C8 0.1(6) . . . . ?
C6 C5 C10 C9 1.9(6) . . . . ?
C6 C7 C8 C9 0.6(6) . . . . ?
C6 C7 C8 C18 -178.1(4) . . . . ?
C7 C8 C9 C10 0.0(6) . . . . ?
C8 C9 C10 C5 -1.2(6) . . . . ?
C10 C5 C6 C7 -1.3(6) . . . . ?
C11 N1 C1 C2 -152.1(3) . . . . ?
C11 N1 C4 C3 153.3(3) . . . . ?
C11 C12 C13 C14 178.9(4) . . . . ?
C11 C12 C17 C16 179.4(4) . . . . ?
C12 C13 C14 C15 1.3(7) . . . . ?
C13 C12 C17 C16 -1.9(6) . . . . ?
C13 C14 C15 C16 -0.9(8) . . . . ?
C14 C15 C16 C17 -0.8(7) . . . . ?
C15 C16 C17 C12 2.2(6) . . . . ?
C17 C12 C13 C14 0.2(6) . . . . ?
C18 C8 C9 C10 178.7(4) . . . . ?
C19 N2 C22 C21 26.4(4) . . . . ?
C19 N2 C29 C30 -64.1(4) . . . . ?
C19 C20 C21 C22 -0.4(4) . . . . ?
C19 C20 C21 C23 177.3(3) . . . . ?
C20 C2 C3 C4 -175.8(3) . . . . ?
C20 C2 C3 C5 0.7(6) . . . . ?
C20 C21 C22 N2 -16.1(4) . . . . ?
C20 C21 C23 C24 7.7(6) . . . . ?
C20 C21 C23 C28 -171.9(4) . . . . ?
C21 C23 C24 C25 -177.5(4) . . . . ?
C21 C23 C28 C27 177.7(4) . . . . ?
C22 N2 C19 C20 -26.6(4) . . . . ?
C22 N2 C29 C30 172.8(3) . . . . ?
C22 C21 C23 C24 -174.8(3) . . . . ?
C22 C21 C23 C28 5.7(5) . . . . ?
C23 C21 C22 N2 165.9(3) . . . . ?
C23 C24 C25 C26 -0.8(7) . . . . ?
C24 C23 C28 C27 -1.9(6) . . . . ?
C24 C25 C26 C27 -0.8(6) . . . . ?
C24 C25 C26 C36 179.2(4) . . . . ?
C25 C26 C27 C28 1.0(6) . . . . ?
C26 C27 C28 C23 0.4(6) . . . . ?
C28 C23 C24 C25 2.1(6) . . . . ?
C29 N2 C19 C20 -153.6(3) . . . . ?
C29 N2 C22 C21 153.8(3) . . . . ?
C29 C30 C31 C32 -178.6(4) . . . . ?
C29 C30 C35 C34 179.4(4) . . . . ?
C30 C31 C32 C33 -0.5(7) . . . . ?
C31 C30 C35 C34 0.9(6) . . . . ?
C31 C32 C33 C34 0.2(8) . . . . ?
C32 C33 C34 C35 0.7(8) . . . . ?
C33 C34 C35 C30 -1.2(7) . . . . ?
C35 C30 C31 C32 0.0(6) . . . . ?
C36 C26 C27 C28 -179.0(4) . . . . ?
